data_4350205
loop_
_publ_author_name
'Hu, Chuanjiang'
'An, Jin'
'Noll, Bruce C.'
'Schulz, Charles E.'
'Scheidt, W. Robert'

_publ_section_title
;
 Electronic configuration of high-spin imidazole-ligated iron(II)
 octaethylporphyrinates.
;
_journal_issue 10
_journal_name_full 'Inorganic chemistry'
_journal_page_first 4177
_journal_page_last 4185
_journal_paper_doi 10.1021/ic052194v
_journal_volume 45
_journal_year 2006
_chemical_formula_moiety 'C40 H50 Fe N6, C7 H8'
_chemical_formula_sum 'C47 H58 Fe N6'
_chemical_formula_weight 762.84
_chemical_melting_point ?
_chemical_name_common '[Fe(OEP)(2-MeHIm)]'
_space_group_IT_number 2
_space_group_name_Hall '-P 1'
_space_group_name_H-M_alt 'P -1'
_symmetry_cell_setting triclinic
_symmetry_space_group_name_Hall '-P 1'
_symmetry_space_group_name_H-M 'P -1'
_atom_sites_solution_hydrogens geom
_atom_sites_solution_primary direct
_atom_sites_solution_secondary difmap
_audit_creation_method SHELXL-97
_cell_angle_alpha 82.285(2)
_cell_angle_beta 75.039(2)
_cell_angle_gamma 71.063(2)
_cell_formula_units_Z 2
_cell_length_a 12.6335(6)
_cell_length_b 12.9323(6)
_cell_length_c 13.5470(7)
_cell_measurement_reflns_used 8644
_cell_measurement_temperature 100(2)
_cell_measurement_theta_max 26.973
_cell_measurement_theta_min 2.345
_cell_volume 2019.47(17)
_computing_cell_refinement 'BRUKER APEX2/SAINT'
_computing_data_collection 'BRUKER APEX2'
_computing_data_reduction 'BRUKER SHELXL'
_computing_molecular_graphics ORTEP3
_computing_publication_material SHELXL-97
_computing_structure_refinement 'SHELXL-97 (Sheldrick, 1997)'
_computing_structure_solution 'SHELXS-97 (Sheldrick, 1990)'
_diffrn_ambient_temperature 100(2)
_diffrn_detector_area_resol_mean 8.33
_diffrn_measured_fraction_theta_full 0.987
_diffrn_measured_fraction_theta_max 0.987
_diffrn_measurement_device_type 'Bruker SMART APEX CCD area detector'
_diffrn_measurement_method '\f and \w scans'
_diffrn_radiation_monochromator graphite
_diffrn_radiation_source 'fine-focus sealed tube'
_diffrn_radiation_type MoK\a
_diffrn_radiation_wavelength 0.71073
_diffrn_reflns_av_R_equivalents 0.0330
_diffrn_reflns_av_sigmaI/netI 0.0361
_diffrn_reflns_limit_h_max 15
_diffrn_reflns_limit_h_min -15
_diffrn_reflns_limit_k_max 16
_diffrn_reflns_limit_k_min -16
_diffrn_reflns_limit_l_max 16
_diffrn_reflns_limit_l_min -16
_diffrn_reflns_number 30390
_diffrn_reflns_theta_full 26.37
_diffrn_reflns_theta_max 26.37
_diffrn_reflns_theta_min 1.56
_exptl_absorpt_coefficient_mu 0.414
_exptl_absorpt_correction_T_max 0.9752
_exptl_absorpt_correction_T_min 0.8332
_exptl_absorpt_correction_type multi-scan
_exptl_absorpt_process_details SADABS
_exptl_crystal_colour red
_exptl_crystal_density_diffrn 1.255
_exptl_crystal_density_method 'not measured'
_exptl_crystal_description rod
_exptl_crystal_F_000 816
_exptl_crystal_size_max 0.46
_exptl_crystal_size_mid 0.11
_exptl_crystal_size_min 0.06
_refine_diff_density_max 1.049
_refine_diff_density_min -0.400
_refine_diff_density_rms 0.106
_refine_ls_extinction_method none
_refine_ls_goodness_of_fit_ref 1.081
_refine_ls_hydrogen_treatment constr
_refine_ls_matrix_type full
_refine_ls_number_parameters 541
_refine_ls_number_reflns 8143
_refine_ls_number_restraints 13
_refine_ls_restrained_S_all 1.081
_refine_ls_R_factor_all 0.0590
_refine_ls_R_factor_gt 0.0467
_refine_ls_shift/su_max 0.000
_refine_ls_shift/su_mean 0.000
_refine_ls_structure_factor_coef Fsqd
_refine_ls_weighting_details 'calc w=1/[\s^2^(Fo^2^)+(0.0813P)^2^+1.3370P] where P=(Fo^2^+2Fc^2^)/3'
_refine_ls_weighting_scheme calc
_refine_ls_wR_factor_gt 0.1294
_refine_ls_wR_factor_ref 0.1409
_reflns_number_gt 6676
_reflns_number_total 8143
_reflns_threshold_expression >2sigma(I)
_cod_data_source_file ic052194vsi20051226_021131.cif
_cod_data_source_block feoep2mehim
_cod_depositor_comments
;
The following automatic conversions were performed:

data item '_chemical_melting_point' value 'not measured' was changed
to '?' -- the value is undefined or not given.

data item '_symmetry_cell_setting' value 'Triclinic' was changed to
'triclinic' in accordance with the
/home/saulius/struct/COD-crude-data/automatic-downloads/DataCite-retrospective/ACS/depositions/lib/dictionaries/cif_core.dic
dictionary named 'cif_core.dic' version 2.4.2 last updated on
2011-04-26.

Automatic conversion script
Id: cif_fix_values 6909 2019-04-08 15:41:33Z antanas 
;
_cod_original_sg_symbol_Hall -P1
_cod_original_sg_symbol_H-M P-1
_cod_database_code 4350205

loop_
_symmetry_equiv_pos_as_xyz
'x, y, z'
'-x, -y, -z'

loop_
_atom_site_label
_atom_site_type_symbol
_atom_site_fract_x
_atom_site_fract_y
_atom_site_fract_z
_atom_site_U_iso_or_equiv
_atom_site_adp_type
_atom_site_occupancy
_atom_site_symmetry_multiplicity
_atom_site_calc_flag
_atom_site_refinement_flags
_atom_site_disorder_assembly
_atom_site_disorder_group
Fe1 Fe 0.64098(3) 0.62368(2) 0.66743(2) 0.01487(11) Uani 1 1 d . . .
N1 N 0.49518(16) 0.75801(15) 0.69925(15) 0.0175(4) Uani 1 1 d . A .
N2 N 0.54796(16) 0.52749(15) 0.76388(14) 0.0166(4) Uani 1 1 d . A .
N3 N 0.79047(16) 0.50000(15) 0.68125(14) 0.0163(4) Uani 1 1 d . A .
N4 N 0.73762(16) 0.73119(15) 0.61975(14) 0.0173(4) Uani 1 1 d . A .
C(A1 C 0.4869(2) 0.86554(19) 0.66878(17) 0.0193(5) Uani 1 1 d . . .
C(A2 C 0.38535(19) 0.75609(19) 0.74782(17) 0.0175(5) Uani 1 1 d . . .
C(A3 C 0.43222(19) 0.55850(18) 0.80678(16) 0.0161(5) Uani 1 1 d . . .
C(A4 C 0.59034(19) 0.41812(18) 0.79037(16) 0.0167(5) Uani 1 1 d . . .
C(A5 C 0.79965(19) 0.39359(18) 0.71781(17) 0.0178(5) Uani 1 1 d . . .
C(A6 C 0.90142(19) 0.50549(19) 0.64899(17) 0.0178(5) Uani 1 1 d . . .
C(A7 C 0.85561(19) 0.70471(18) 0.59567(16) 0.0166(5) Uani 1 1 d . . .
C(A8 C 0.6962(2) 0.84210(18) 0.59865(17) 0.0174(5) Uani 1 1 d . . .
C(B1 C 0.3672(2) 0.93358(19) 0.69707(18) 0.0210(5) Uani 1 1 d . A .
C(B2 C 0.3050(2) 0.86571(19) 0.74538(17) 0.0188(5) Uani 1 1 d . A .
C(B3 C 0.3995(2) 0.46544(18) 0.86270(17) 0.0168(5) Uani 1 1 d . A .
C(B4 C 0.49722(19) 0.37807(18) 0.85205(17) 0.0167(5) Uani 1 1 d . A .
C(B5 C 0.92017(19) 0.32951(18) 0.70390(17) 0.0182(5) Uani 1 1 d . A .
C(B6 C 0.98323(19) 0.39902(19) 0.66385(17) 0.0175(5) Uani 1 1 d . A .
C(B7 C 0.8896(2) 0.80229(19) 0.55716(17) 0.0175(5) Uani 1 1 d . A .
C(B8 C 0.7910(2) 0.88709(19) 0.55792(17) 0.0183(5) Uani 1 1 d . A .
C(M1 C 0.35703(19) 0.66375(18) 0.79629(16) 0.0164(5) Uani 1 1 d . A .
H(M1 H 0.2778 0.6732 0.8255 0.020 Uiso 1 1 calc R . .
C(M2 C 0.7061(2) 0.35616(19) 0.76486(17) 0.0177(5) Uani 1 1 d . A .
H(M2 H 0.7229 0.2797 0.7816 0.021 Uiso 1 1 calc R . .
C(M3 C 0.93026(19) 0.60069(18) 0.60823(17) 0.0170(5) Uani 1 1 d . A .
H(M3 H 1.0100 0.5933 0.5867 0.020 Uiso 1 1 calc R . .
C(M4 C 0.5801(2) 0.90250(19) 0.61891(18) 0.0196(5) Uani 1 1 d . A .
H(M4 H 0.5625 0.9776 0.5961 0.023 Uiso 1 1 calc R . .
C11 C 0.3276(2) 1.05624(19) 0.6826(2) 0.0240(5) Uani 1 1 d . . .
H11A H 0.2440 1.0813 0.6859 0.029 Uiso 1 1 calc R A .
H11B H 0.3671 1.0784 0.6138 0.029 Uiso 1 1 calc R . .
C12 C 0.3518(3) 1.1123(2) 0.7638(2) 0.0337(6) Uani 1 1 d . A .
H12A H 0.3096 1.0937 0.8318 0.051 Uiso 1 1 calc R . .
H12B H 0.3268 1.1918 0.7501 0.051 Uiso 1 1 calc R . .
H12C H 0.4344 1.0871 0.7614 0.051 Uiso 1 1 calc R . .
C21 C 0.1785(2) 0.8950(2) 0.79424(19) 0.0222(5) Uani 1 1 d . . .
H21A H 0.1484 0.8367 0.7832 0.027 Uiso 1 1 calc R A .
H21B H 0.1377 0.9640 0.7609 0.027 Uiso 1 1 calc R . .
C22 C 0.1543(2) 0.9086(2) 0.9083(2) 0.0329(6) Uani 1 1 d . A .
H22A H 0.1958 0.8409 0.9413 0.049 Uiso 1 1 calc R . .
H22B H 0.0716 0.9247 0.9377 0.049 Uiso 1 1 calc R . .
H22C H 0.1799 0.9691 0.9194 0.049 Uiso 1 1 calc R . .
C31 C 0.2809(2) 0.47030(19) 0.92548(18) 0.0197(5) Uani 1 1 d . . .
H31A H 0.2741 0.3953 0.9378 0.024 Uiso 1 1 calc R A .
H31B H 0.2235 0.5141 0.8863 0.024 Uiso 1 1 calc R . .
C32 C 0.2541(2) 0.5207(2) 1.02827(19) 0.0290(6) Uani 1 1 d . A .
H32A H 0.3114 0.4784 1.0670 0.044 Uiso 1 1 calc R . .
H32B H 0.1774 0.5195 1.0672 0.044 Uiso 1 1 calc R . .
H32C H 0.2562 0.5965 1.0165 0.044 Uiso 1 1 calc R . .
C41 C 0.5124(2) 0.26452(19) 0.90118(18) 0.0212(5) Uani 1 1 d . . .
H41A H 0.5682 0.2109 0.8524 0.025 Uiso 1 1 calc R A .
H41B H 0.4381 0.2486 0.9174 0.025 Uiso 1 1 calc R . .
C42 C 0.5553(2) 0.2514(2) 0.9993(2) 0.0300(6) Uani 1 1 d . A .
H42A H 0.6308 0.2633 0.9829 0.045 Uiso 1 1 calc R . .
H42B H 0.5616 0.1774 1.0304 0.045 Uiso 1 1 calc R . .
H42C H 0.5009 0.3052 1.0473 0.045 Uiso 1 1 calc R . .
C51 C 0.9628(2) 0.21067(19) 0.73654(18) 0.0221(5) Uani 1 1 d . . .
H51A H 1.0378 0.1767 0.6903 0.027 Uiso 1 1 calc R A .
H51B H 0.9081 0.1735 0.7295 0.027 Uiso 1 1 calc R . .
C52 C 0.9769(3) 0.1927(2) 0.8459(2) 0.0471(9) Uani 1 1 d . A .
H52A H 1.0385 0.2206 0.8514 0.071 Uiso 1 1 calc R . .
H52B H 0.9964 0.1142 0.8656 0.071 Uiso 1 1 calc R . .
H52C H 0.9047 0.2316 0.8915 0.071 Uiso 1 1 calc R . .
C61 C 1.1111(2) 0.37582(19) 0.64542(19) 0.0210(5) Uani 1 1 d . . .
H61A H 1.1388 0.4141 0.5804 0.025 Uiso 1 1 calc R A .
H61B H 1.1492 0.2962 0.6386 0.025 Uiso 1 1 calc R . .
C62 C 1.1442(2) 0.4130(2) 0.7324(2) 0.0288(6) Uani 1 1 d . A .
H62A H 1.1093 0.4923 0.7374 0.043 Uiso 1 1 calc R . .
H62B H 1.2280 0.3951 0.7187 0.043 Uiso 1 1 calc R . .
H62C H 1.1165 0.3756 0.7970 0.043 Uiso 1 1 calc R . .
C71 C 1.0115(2) 0.80556(19) 0.52909(18) 0.0205(5) Uani 1 1 d . . .
H71A H 1.0153 0.8730 0.4860 0.025 Uiso 1 1 calc R A .
H71B H 1.0605 0.7421 0.4880 0.025 Uiso 1 1 calc R . .
C72 C 1.0589(2) 0.8030(2) 0.6220(2) 0.0275(6) Uani 1 1 d . A .
H72A H 1.0116 0.8663 0.6625 0.041 Uiso 1 1 calc R . .
H72B H 1.1382 0.8058 0.5995 0.041 Uiso 1 1 calc R . .
H72C H 1.0575 0.7354 0.6640 0.041 Uiso 1 1 calc R . .
C81 C 0.7791(2) 1.00602(19) 0.53049(19) 0.0226(5) Uani 1 1 d . . .
H81A H 0.7135 1.0383 0.4974 0.027 Uiso 1 1 calc R A .
H81B H 0.8494 1.0124 0.4802 0.027 Uiso 1 1 calc R . .
C82 C 0.7602(2) 1.0713(2) 0.6230(2) 0.0297(6) Uani 1 1 d . A .
H82A H 0.6909 1.0651 0.6732 0.045 Uiso 1 1 calc R . .
H82B H 0.7509 1.1484 0.6008 0.045 Uiso 1 1 calc R . .
H82C H 0.8267 1.0422 0.6541 0.045 Uiso 1 1 calc R . .
N5A N 0.6366(2) 0.5684(2) 0.5274(2) 0.0169(7) Uani 0.753(4) 1 d PD A 1
N6A N 0.5865(8) 0.5420(4) 0.3918(4) 0.0245(10) Uani 0.753(4) 1 d PD A 1
H6A H 0.5514 0.5549 0.3411 0.029 Uiso 0.753(4) 1 calc PR A 1
C1A C 0.5736(3) 0.6150(3) 0.4595(2) 0.0199(8) Uani 0.753(4) 1 d PD A 1
C2A C 0.6632(3) 0.4443(3) 0.4144(3) 0.0236(8) Uani 0.753(4) 1 d PD A 1
H2A H 0.6896 0.3791 0.3785 0.028 Uiso 0.753(4) 1 calc PR A 1
C3A C 0.6934(4) 0.4604(4) 0.4986(3) 0.0197(9) Uani 0.753(4) 1 d PD A 1
H3A H 0.7451 0.4068 0.5330 0.024 Uiso 0.753(4) 1 calc PR A 1
C4A C 0.4993(5) 0.7292(5) 0.4551(5) 0.0284(13) Uani 0.753(4) 1 d PD A 1
H4A1 H 0.4330 0.7402 0.5136 0.043 Uiso 0.753(4) 1 calc PR A 1
H4A2 H 0.4726 0.7445 0.3913 0.043 Uiso 0.753(4) 1 calc PR A 1
H4A3 H 0.5430 0.7788 0.4573 0.043 Uiso 0.753(4) 1 calc PR A 1
N5B N 0.6017(8) 0.6212(7) 0.5202(7) 0.0169(7) Uani 0.247(4) 1 d PD A 2
N6B N 0.577(3) 0.5700(13) 0.3819(15) 0.0245(10) Uani 0.247(4) 1 d PD A 2
H6B H 0.5840 0.5286 0.3326 0.029 Uiso 0.247(4) 1 calc PR A 2
C1B C 0.6228(8) 0.5373(8) 0.4647(7) 0.025(3) Uani 0.247(4) 1 d PD A 2
C2B C 0.5167(9) 0.6804(8) 0.3884(7) 0.027(3) Uani 0.247(4) 1 d PD A 2
H2B H 0.4710 0.7252 0.3439 0.033 Uiso 0.247(4) 1 calc PR A 2
C3B C 0.5370(14) 0.7106(12) 0.4721(12) 0.024(4) Uani 0.247(4) 1 d PD A 2
H3B H 0.5103 0.7831 0.4943 0.028 Uiso 0.247(4) 1 calc PR A 2
C4B C 0.6910(13) 0.4233(10) 0.4789(12) 0.027(3) Uani 0.247(4) 1 d PD A 2
H4B1 H 0.6876 0.4047 0.5520 0.040 Uiso 0.247(4) 1 calc PR A 2
H4B2 H 0.7711 0.4135 0.4422 0.040 Uiso 0.247(4) 1 calc PR A 2
H4B3 H 0.6602 0.3752 0.4521 0.040 Uiso 0.247(4) 1 calc PR A 2
C1S C 0.8629(3) 0.7644(3) 0.9033(2) 0.0368(7) Uani 1 1 d . . .
C2S C 0.7817(3) 0.7477(3) 0.8585(2) 0.0469(8) Uani 1 1 d . . .
H2S H 0.7963 0.6783 0.8328 0.056 Uiso 1 1 calc R . .
C3S C 0.6808(3) 0.8296(3) 0.8508(2) 0.0519(9) Uani 1 1 d . . .
H3S H 0.6274 0.8161 0.8198 0.062 Uiso 1 1 calc R . .
C4S C 0.6577(3) 0.9313(3) 0.8883(2) 0.0434(7) Uani 1 1 d . . .
H4S H 0.5858 0.9856 0.8886 0.052 Uiso 1 1 calc R . .
C5S C 0.7371(4) 0.9519(3) 0.9237(3) 0.0659(11) Uani 1 1 d . . .
H5S H 0.7250 1.0235 0.9431 0.079 Uiso 1 1 calc R . .
C6S C 0.8408(3) 0.8670(3) 0.9328(3) 0.0619(10) Uani 1 1 d . . .
H6S H 0.8955 0.8829 0.9601 0.074 Uiso 1 1 calc R . .
C7S C 0.9665(3) 0.6771(3) 0.9109(3) 0.0561(9) Uani 1 1 d . . .
H7S1 H 1.0245 0.7079 0.9201 0.084 Uiso 1 1 calc R . .
H7S2 H 0.9957 0.6370 0.8481 0.084 Uiso 1 1 calc R . .
H7S3 H 0.9497 0.6271 0.9696 0.084 Uiso 1 1 calc R . .

loop_
_atom_site_aniso_label
_atom_site_aniso_U_11
_atom_site_aniso_U_22
_atom_site_aniso_U_33
_atom_site_aniso_U_23
_atom_site_aniso_U_13
_atom_site_aniso_U_12
Fe1 0.01344(17) 0.01342(18) 0.01693(18) 0.00003(12) -0.00216(12) -0.00435(13)
N1 0.0147(9) 0.0155(10) 0.0230(10) 0.0012(7) -0.0048(8) -0.0058(8)
N2 0.0160(9) 0.0147(9) 0.0183(9) -0.0017(7) -0.0034(7) -0.0036(8)
N3 0.0160(9) 0.0164(10) 0.0154(9) 0.0014(7) -0.0005(7) -0.0066(8)
N4 0.0161(9) 0.0148(10) 0.0197(10) 0.0003(7) -0.0040(8) -0.0034(8)
C(A1 0.0180(11) 0.0174(12) 0.0198(11) 0.0013(9) -0.0041(9) -0.0028(9)
C(A2 0.0162(11) 0.0192(12) 0.0157(11) -0.0020(9) -0.0042(9) -0.0027(9)
C(A3 0.0161(11) 0.0184(11) 0.0149(10) -0.0020(8) -0.0040(8) -0.0059(9)
C(A4 0.0188(11) 0.0175(11) 0.0156(11) -0.0013(8) -0.0038(9) -0.0081(9)
C(A5 0.0173(11) 0.0138(11) 0.0212(11) -0.0026(9) -0.0046(9) -0.0023(9)
C(A6 0.0164(11) 0.0171(12) 0.0182(11) -0.0024(9) -0.0035(9) -0.0026(9)
C(A7 0.0173(11) 0.0186(12) 0.0148(10) -0.0009(8) -0.0019(9) -0.0080(9)
C(A8 0.0199(11) 0.0167(11) 0.0164(11) 0.0014(8) -0.0037(9) -0.0077(9)
C(B1 0.0191(12) 0.0173(12) 0.0221(12) 0.0031(9) -0.0033(9) -0.0023(10)
C(B2 0.0180(11) 0.0188(12) 0.0187(11) 0.0002(9) -0.0052(9) -0.0039(9)
C(B3 0.0198(11) 0.0179(11) 0.0152(10) -0.0014(8) -0.0044(9) -0.0082(9)
C(B4 0.0191(11) 0.0174(11) 0.0162(11) -0.0003(8) -0.0043(9) -0.0091(9)
C(B5 0.0174(11) 0.0148(11) 0.0214(11) -0.0030(9) -0.0046(9) -0.0026(9)
C(B6 0.0154(11) 0.0182(12) 0.0172(11) -0.0024(9) -0.0029(9) -0.0028(9)
C(B7 0.0202(11) 0.0186(12) 0.0153(11) -0.0008(8) -0.0035(9) -0.0085(9)
C(B8 0.0213(12) 0.0189(12) 0.0163(11) 0.0002(9) -0.0045(9) -0.0085(10)
C(M1 0.0141(10) 0.0196(12) 0.0155(10) -0.0030(8) -0.0019(8) -0.0057(9)
C(M2 0.0202(11) 0.0142(11) 0.0189(11) 0.0012(8) -0.0044(9) -0.0063(9)
C(M3 0.0135(10) 0.0199(12) 0.0176(11) -0.0028(9) -0.0016(9) -0.0057(9)
C(M4 0.0215(12) 0.0142(11) 0.0227(12) 0.0031(9) -0.0070(9) -0.0052(9)
C11 0.0173(11) 0.0160(12) 0.0341(14) 0.0041(10) -0.0060(10) -0.0011(10)
C12 0.0391(16) 0.0193(13) 0.0385(15) -0.0036(11) -0.0053(13) -0.0051(12)
C21 0.0157(11) 0.0192(12) 0.0273(13) 0.0016(9) -0.0041(10) -0.0015(9)
C22 0.0256(14) 0.0346(16) 0.0269(14) 0.0023(11) -0.0006(11) 0.0007(12)
C31 0.0179(11) 0.0199(12) 0.0218(12) -0.0003(9) -0.0024(9) -0.0084(10)
C32 0.0289(14) 0.0294(14) 0.0259(13) -0.0058(11) 0.0037(11) -0.0111(12)
C41 0.0204(12) 0.0165(12) 0.0269(12) 0.0013(9) -0.0045(10) -0.0075(10)
C42 0.0327(14) 0.0270(14) 0.0305(14) 0.0093(11) -0.0131(11) -0.0091(12)
C51 0.0184(12) 0.0160(12) 0.0262(12) 0.0015(9) -0.0010(10) -0.0018(10)
C52 0.069(2) 0.0249(15) 0.0264(15) 0.0033(11) -0.0054(14) 0.0078(15)
C61 0.0155(11) 0.0172(12) 0.0270(12) -0.0003(9) -0.0026(9) -0.0025(9)
C62 0.0208(12) 0.0331(15) 0.0323(14) -0.0028(11) -0.0087(11) -0.0056(11)
C71 0.0197(12) 0.0193(12) 0.0236(12) 0.0017(9) -0.0037(9) -0.0093(10)
C72 0.0242(13) 0.0279(14) 0.0345(14) 0.0021(11) -0.0109(11) -0.0114(11)
C81 0.0202(12) 0.0174(12) 0.0297(13) 0.0032(10) -0.0042(10) -0.0082(10)
C82 0.0300(14) 0.0201(13) 0.0399(15) -0.0040(11) -0.0068(12) -0.0089(11)
N5A 0.0166(15) 0.0185(18) 0.0163(12) -0.0002(13) -0.0029(11) -0.0073(14)
N6A 0.030(2) 0.032(3) 0.0184(16) 0.0000(19) -0.0087(12) -0.015(3)
C1A 0.0175(16) 0.025(2) 0.0185(16) 0.0021(13) -0.0037(13) -0.0102(16)
C2A 0.0216(17) 0.0252(19) 0.0258(19) -0.0087(14) -0.0063(15) -0.0061(14)
C3A 0.0173(18) 0.020(2) 0.022(2) -0.0040(17) -0.0044(15) -0.0041(18)
C4A 0.036(3) 0.022(3) 0.027(3) 0.0032(19) -0.016(2) -0.005(2)
N5B 0.0166(15) 0.0185(18) 0.0163(12) -0.0002(13) -0.0029(11) -0.0073(14)
N6B 0.030(2) 0.032(3) 0.0184(16) 0.0000(19) -0.0087(12) -0.015(3)
C1B 0.014(5) 0.039(8) 0.021(6) -0.001(5) 0.004(4) -0.014(6)
C2B 0.031(6) 0.030(6) 0.017(5) 0.000(4) -0.010(4) -0.002(5)
C3B 0.031(10) 0.019(8) 0.025(8) 0.006(5) -0.013(6) -0.011(7)
C4B 0.028(6) 0.022(8) 0.032(8) -0.019(6) -0.005(5) -0.002(6)
C1S 0.0386(16) 0.0392(17) 0.0301(15) -0.0001(12) -0.0025(12) -0.0132(14)
C2S 0.057(2) 0.050(2) 0.0337(16) -0.0004(14) -0.0058(15) -0.0209(17)
C3S 0.056(2) 0.067(2) 0.0360(17) 0.0052(16) -0.0077(15) -0.0285(19)
C4S 0.0450(18) 0.0445(19) 0.0385(17) -0.0008(14) -0.0122(14) -0.0090(15)
C5S 0.068(3) 0.047(2) 0.079(3) -0.021(2) -0.024(2) -0.002(2)
C6S 0.058(2) 0.063(3) 0.072(3) -0.019(2) -0.028(2) -0.012(2)
C7S 0.058(2) 0.056(2) 0.047(2) -0.0112(17) 0.0012(17) -0.0142(19)

loop_
_atom_type_symbol
_atom_type_description
_atom_type_scat_dispersion_real
_atom_type_scat_dispersion_imag
_atom_type_scat_source
C C 0.0033 0.0016 'International Tables Vol C Tables 4.2.6.8 and 6.1.1.4'
H H 0.0000 0.0000 'International Tables Vol C Tables 4.2.6.8 and 6.1.1.4'
N N 0.0061 0.0033 'International Tables Vol C Tables 4.2.6.8 and 6.1.1.4'
Fe Fe 0.3463 0.8444 'International Tables Vol C Tables 4.2.6.8 and 6.1.1.4'

loop_
_geom_angle_atom_site_label_1
_geom_angle_atom_site_label_2
_geom_angle_atom_site_label_3
_geom_angle
N4 Fe1 N3 88.70(7)
N4 Fe1 N1 88.43(7)
N3 Fe1 N1 161.49(8)
N4 Fe1 N2 160.31(7)
N3 Fe1 N2 88.27(7)
N1 Fe1 N2 88.30(7)
N4 Fe1 N5A 103.40(9)
N3 Fe1 N5A 93.42(10)
N1 Fe1 N5A 105.03(10)
N2 Fe1 N5A 96.21(9)
N4 Fe1 N5B 96.5(2)
N3 Fe1 N5B 110.6(2)
N1 Fe1 N5B 87.9(2)
N2 Fe1 N5B 102.8(2)
N5A Fe1 N5B 18.4(2)
C(A1 N1 C(A2 106.30(19)
C(A1 N1 Fe1 126.78(15)
C(A2 N1 Fe1 126.72(15)
C(A3 N2 C(A4 106.88(18)
C(A3 N2 Fe1 126.95(15)
C(A4 N2 Fe1 126.02(15)
C(A5 N3 C(A6 106.00(19)
C(A5 N3 Fe1 126.92(15)
C(A6 N3 Fe1 126.93(15)
C(A8 N4 C(A7 106.61(18)
C(A8 N4 Fe1 126.40(15)
C(A7 N4 Fe1 126.82(15)
N1 C(A1 C(M4 124.2(2)
N1 C(A1 C(B1 109.92(19)
C(M4 C(A1 C(B1 125.9(2)
N1 C(A2 C(M1 124.8(2)
N1 C(A2 C(B2 110.01(19)
C(M1 C(A2 C(B2 125.1(2)
N2 C(A3 C(M1 124.7(2)
N2 C(A3 C(B3 109.9(2)
C(M1 C(A3 C(B3 125.3(2)
N2 C(A4 C(M2 124.8(2)
N2 C(A4 C(B4 109.72(19)
C(M2 C(A4 C(B4 125.4(2)
N3 C(A5 C(M2 124.0(2)
N3 C(A5 C(B5 109.89(19)
C(M2 C(A5 C(B5 126.0(2)
N3 C(A6 C(M3 124.4(2)
N3 C(A6 C(B6 110.42(19)
C(M3 C(A6 C(B6 125.2(2)
N4 C(A7 C(M3 124.9(2)
N4 C(A7 C(B7 109.7(2)
C(M3 C(A7 C(B7 125.4(2)
N4 C(A8 C(M4 124.6(2)
N4 C(A8 C(B8 110.0(2)
C(M4 C(A8 C(B8 125.4(2)
C(B2 C(B1 C(A1 106.8(2)
C(B2 C(B1 C11 128.5(2)
C(A1 C(B1 C11 124.4(2)
C(B1 C(B2 C(A2 107.0(2)
C(B1 C(B2 C21 128.3(2)
C(A2 C(B2 C21 124.6(2)
C(B4 C(B3 C(A3 106.82(19)
C(B4 C(B3 C31 128.2(2)
C(A3 C(B3 C31 124.9(2)
C(B3 C(B4 C(A4 106.65(19)
C(B3 C(B4 C41 128.3(2)
C(A4 C(B4 C41 124.8(2)
C(B6 C(B5 C(A5 107.2(2)
C(B6 C(B5 C51 127.9(2)
C(A5 C(B5 C51 124.8(2)
C(B5 C(B6 C(A6 106.4(2)
C(B5 C(B6 C61 128.1(2)
C(A6 C(B6 C61 125.4(2)
C(B8 C(B7 C(A7 107.0(2)
C(B8 C(B7 C71 128.4(2)
C(A7 C(B7 C71 124.4(2)
C(B7 C(B8 C(A8 106.7(2)
C(B7 C(B8 C81 128.0(2)
C(A8 C(B8 C81 125.1(2)
C(A2 C(M1 C(A3 127.2(2)
C(A2 C(M1 H(M1 116.4
C(A3 C(M1 H(M1 116.4
C(A5 C(M2 C(A4 127.5(2)
C(A5 C(M2 H(M2 116.3
C(A4 C(M2 H(M2 116.3
C(A7 C(M3 C(A6 127.4(2)
C(A7 C(M3 H(M3 116.3
C(A6 C(M3 H(M3 116.3
C(A1 C(M4 C(A8 127.5(2)
C(A1 C(M4 H(M4 116.2
C(A8 C(M4 H(M4 116.2
C(B1 C11 C12 112.4(2)
C(B1 C11 H11A 109.1
C12 C11 H11A 109.1
C(B1 C11 H11B 109.1
C12 C11 H11B 109.1
H11A C11 H11B 107.9
C11 C12 H12A 109.5
C11 C12 H12B 109.5
H12A C12 H12B 109.5
C11 C12 H12C 109.5
H12A C12 H12C 109.5
H12B C12 H12C 109.5
C(B2 C21 C22 111.9(2)
C(B2 C21 H21A 109.2
C22 C21 H21A 109.2
C(B2 C21 H21B 109.2
C22 C21 H21B 109.2
H21A C21 H21B 107.9
C21 C22 H22A 109.5
C21 C22 H22B 109.5
H22A C22 H22B 109.5
C21 C22 H22C 109.5
H22A C22 H22C 109.5
H22B C22 H22C 109.5
C(B3 C31 C32 112.6(2)
C(B3 C31 H31A 109.1
C32 C31 H31A 109.1
C(B3 C31 H31B 109.1
C32 C31 H31B 109.1
H31A C31 H31B 107.8
C31 C32 H32A 109.5
C31 C32 H32B 109.5
H32A C32 H32B 109.5
C31 C32 H32C 109.5
H32A C32 H32C 109.5
H32B C32 H32C 109.5
C(B4 C41 C42 111.7(2)
C(B4 C41 H41A 109.3
C42 C41 H41A 109.3
C(B4 C41 H41B 109.3
C42 C41 H41B 109.3
H41A C41 H41B 107.9
C41 C42 H42A 109.5
C41 C42 H42B 109.5
H42A C42 H42B 109.5
C41 C42 H42C 109.5
H42A C42 H42C 109.5
H42B C42 H42C 109.5
C(B5 C51 C52 112.9(2)
C(B5 C51 H51A 109.0
C52 C51 H51A 109.0
C(B5 C51 H51B 109.0
C52 C51 H51B 109.0
H51A C51 H51B 107.8
C51 C52 H52A 109.5
C51 C52 H52B 109.5
H52A C52 H52B 109.5
C51 C52 H52C 109.5
H52A C52 H52C 109.5
H52B C52 H52C 109.5
C(B6 C61 C62 111.7(2)
C(B6 C61 H61A 109.3
C62 C61 H61A 109.3
C(B6 C61 H61B 109.3
C62 C61 H61B 109.3
H61A C61 H61B 107.9
C61 C62 H62A 109.5
C61 C62 H62B 109.5
H62A C62 H62B 109.5
C61 C62 H62C 109.5
H62A C62 H62C 109.5
H62B C62 H62C 109.5
C(B7 C71 C72 112.81(19)
C(B7 C71 H71A 109.0
C72 C71 H71A 109.0
C(B7 C71 H71B 109.0
C72 C71 H71B 109.0
H71A C71 H71B 107.8
C71 C72 H72A 109.5
C71 C72 H72B 109.5
H72A C72 H72B 109.5
C71 C72 H72C 109.5
H72A C72 H72C 109.5
H72B C72 H72C 109.5
C(B8 C81 C82 113.1(2)
C(B8 C81 H81A 109.0
C82 C81 H81A 109.0
C(B8 C81 H81B 109.0
C82 C81 H81B 109.0
H81A C81 H81B 107.8
C81 C82 H82A 109.5
C81 C82 H82B 109.5
H82A C82 H82B 109.5
C81 C82 H82C 109.5
H82A C82 H82C 109.5
H82B C82 H82C 109.5
C1A N5A C3A 105.6(3)
C1A N5A Fe1 131.3(3)
C3A N5A Fe1 122.4(3)
C1A N6A C2A 109.1(4)
C1A N6A H6A 125.4
C2A N6A H6A 125.4
N5A C1A N6A 110.1(4)
N5A C1A C4A 126.9(4)
N6A C1A C4A 123.0(4)
C3A C2A N6A 105.5(3)
C3A C2A H2A 127.3
N6A C2A H2A 127.3
C2A C3A N5A 109.7(4)
C2A C3A H3A 125.1
N5A C3A H3A 125.1
C1B N5B C3B 106.0(10)
C1B N5B Fe1 129.4(8)
C3B N5B Fe1 124.3(8)
C1B N6B C2B 107.7(12)
C1B N6B H6B 126.1
C2B N6B H6B 126.1
N5B C1B N6B 110.7(11)
N5B C1B C4B 129.1(10)
N6B C1B C4B 120.1(11)
C3B C2B N6B 105.1(10)
C3B C2B H2B 127.4
N6B C2B H2B 127.4
C2B C3B N5B 110.3(12)
C2B C3B H3B 124.9
N5B C3B H3B 124.9
C1B C4B H4B1 109.5
C1B C4B H4B2 109.5
H4B1 C4B H4B2 109.5
C1B C4B H4B3 109.5
H4B1 C4B H4B3 109.5
H4B2 C4B H4B3 109.5
C6S C1S C2S 116.4(3)
C6S C1S C7S 123.3(3)
C2S C1S C7S 120.3(3)
C3S C2S C1S 121.8(3)
C3S C2S H2S 119.1
C1S C2S H2S 119.1
C2S C3S C4S 120.0(3)
C2S C3S H3S 120.0
C4S C3S H3S 120.0
C5S C4S C3S 119.3(3)
C5S C4S H4S 120.4
C3S C4S H4S 120.4
C4S C5S C6S 120.5(4)
C4S C5S H5S 119.7
C6S C5S H5S 119.7
C1S C6S C5S 121.7(3)
C1S C6S H6S 119.2
C5S C6S H6S 119.2
C1S C7S H7S1 109.5
C1S C7S H7S2 109.5
H7S1 C7S H7S2 109.5
C1S C7S H7S3 109.5
H7S1 C7S H7S3 109.5
H7S2 C7S H7S3 109.5

loop_
_geom_bond_atom_site_label_1
_geom_bond_atom_site_label_2
_geom_bond_distance
Fe1 N4 2.0723(19)
Fe1 N3 2.0741(19)
Fe1 N1 2.0762(19)
Fe1 N2 2.0870(18)
Fe1 N5A 2.135(3)
Fe1 N5B 2.182(9)
N1 C(A1 1.374(3)
N1 C(A2 1.380(3)
N2 C(A3 1.371(3)
N2 C(A4 1.374(3)
N3 C(A5 1.377(3)
N3 C(A6 1.379(3)
N4 C(A8 1.376(3)
N4 C(A7 1.376(3)
C(A1 C(M4 1.392(3)
C(A1 C(B1 1.462(3)
C(A2 C(M1 1.390(3)
C(A2 C(B2 1.453(3)
C(A3 C(M1 1.398(3)
C(A3 C(B3 1.452(3)
C(A4 C(M2 1.397(3)
C(A4 C(B4 1.457(3)
C(A5 C(M2 1.392(3)
C(A5 C(B5 1.454(3)
C(A6 C(M3 1.399(3)
C(A6 C(B6 1.454(3)
C(A7 C(M3 1.388(3)
C(A7 C(B7 1.452(3)
C(A8 C(M4 1.394(3)
C(A8 C(B8 1.450(3)
C(B1 C(B2 1.358(3)
C(B1 C11 1.502(3)
C(B2 C21 1.504(3)
C(B3 C(B4 1.367(3)
C(B3 C31 1.505(3)
C(B4 C41 1.502(3)
C(B5 C(B6 1.359(3)
C(B5 C51 1.500(3)
C(B6 C61 1.503(3)
C(B7 C(B8 1.365(3)
C(B7 C71 1.501(3)
C(B8 C81 1.501(3)
C(M1 H(M1 0.9500
C(M2 H(M2 0.9500
C(M3 H(M3 0.9500
C(M4 H(M4 0.9500
C11 C12 1.537(4)
C11 H11A 0.9900
C11 H11B 0.9900
C12 H12A 0.9800
C12 H12B 0.9800
C12 H12C 0.9800
C21 C22 1.518(4)
C21 H21A 0.9900
C21 H21B 0.9900
C22 H22A 0.9800
C22 H22B 0.9800
C22 H22C 0.9800
C31 C32 1.528(3)
C31 H31A 0.9900
C31 H31B 0.9900
C32 H32A 0.9800
C32 H32B 0.9800
C32 H32C 0.9800
C41 C42 1.529(3)
C41 H41A 0.9900
C41 H41B 0.9900
C42 H42A 0.9800
C42 H42B 0.9800
C42 H42C 0.9800
C51 C52 1.516(4)
C51 H51A 0.9900
C51 H51B 0.9900
C52 H52A 0.9800
C52 H52B 0.9800
C52 H52C 0.9800
C61 C62 1.528(3)
C61 H61A 0.9900
C61 H61B 0.9900
C62 H62A 0.9800
C62 H62B 0.9800
C62 H62C 0.9800
C71 C72 1.520(3)
C71 H71A 0.9900
C71 H71B 0.9900
C72 H72A 0.9800
C72 H72B 0.9800
C72 H72C 0.9800
C81 C82 1.529(3)
C81 H81A 0.9900
C81 H81B 0.9900
C82 H82A 0.9800
C82 H82B 0.9800
C82 H82C 0.9800
N5A C1A 1.326(4)
N5A C3A 1.403(5)
N6A C1A 1.347(6)
N6A C2A 1.373(7)
N6A H6A 0.8800
C1A C4A 1.474(6)
C2A C3A 1.352(5)
C2A H2A 0.9500
C3A H3A 0.9500
C4A H4A1 0.9800
C4A H4A2 0.9800
C4A H4A3 0.9800
N5B C1B 1.321(11)
N5B C3B 1.374(14)
N6B C1B 1.350(14)
N6B C2B 1.385(18)
N6B H6B 0.8800
C1B C4B 1.463(14)
C2B C3B 1.356(15)
C2B H2B 0.9500
C3B H3B 0.9500
C4B H4B1 0.9800
C4B H4B2 0.9800
C4B H4B3 0.9800
C1S C6S 1.357(5)
C1S C2S 1.403(5)
C1S C7S 1.441(5)
C2S C3S 1.387(5)
C2S H2S 0.9500
C3S C4S 1.388(5)
C3S H3S 0.9500
C4S C5S 1.328(5)
C4S H4S 0.9500
C5S C6S 1.432(5)
C5S H5S 0.9500
C6S H6S 0.9500
C7S H7S1 0.9800
C7S H7S2 0.9800
C7S H7S3 0.9800
